data_2229324
loop_
_publ_author_name
'Kim, Young Hyun'
'Kim, Hyung Jin'
'Otgonbaatar, Enkhzul'
'Kwak, Chee-Hun'

_publ_section_title
;
 2-(2-Methyl-6-phenyl-1-propyl-1,4-dihydropyridin-4-ylidene)propanedinitrile
;
_journal_coeditor_code BQ2278
_journal_issue 3
_journal_name_full 'Acta Crystallographica Section E'
_journal_page_first o670
_journal_paper_doi 10.1107/S1600536811005587
_journal_volume 67
_journal_year 2011
_chemical_formula_iupac 'C18 H17 N3'
_chemical_formula_moiety 'C18 H17 N3'
_chemical_formula_sum 'C18 H17 N3'
_chemical_formula_weight 275.35
_chemical_name_systematic
;
2-(2-Methyl-6-phenyl-1-propyl-1,4-dihydropyridin-4-ylidene)propanedinitrile
;
_space_group_IT_number 14
_symmetry_cell_setting monoclinic
_symmetry_space_group_name_Hall '-P 2ybc'
_symmetry_space_group_name_H-M 'P 1 21/c 1'
_atom_sites_solution_hydrogens geom
_atom_sites_solution_primary direct
_atom_sites_solution_secondary difmap
_audit_creation_method SHELXL-97
_cell_angle_alpha 90.0000
_cell_angle_beta 105.707(2)
_cell_angle_gamma 90.000
_cell_formula_units_Z 4
_cell_length_a 11.5580(7)
_cell_length_b 9.9179(6)
_cell_length_c 13.9268(7)
_cell_measurement_reflns_used 15051
_cell_measurement_temperature 100.0(10)
_cell_measurement_theta_max 3.04
_cell_measurement_theta_min 27.45
_cell_volume 1536.83(15)
_computing_cell_refinement 'RAPID-AUTO (Rigaku, 2008)'
_computing_data_collection 'RAPID-AUTO (Rigaku, 2008)'
_computing_data_reduction 'RAPID-AUTO (Rigaku, 2008)'
_computing_molecular_graphics 'ORTEP-3 (Farrugia, 1997)'
_computing_publication_material 'WinGX (Farrugia, 1999)'
_computing_structure_refinement 'SHELXL97 (Sheldrick, 2008)'
_computing_structure_solution 'SHELXS97 (Sheldrick, 2008)'
_diffrn_ambient_temperature 100(2)
_diffrn_measured_fraction_theta_full 0.999
_diffrn_measured_fraction_theta_max 0.999
_diffrn_measurement_device_type 'Rigaku R-AXIS RAPID II-S'
_diffrn_measurement_method \w
_diffrn_radiation_monochromator graphite
_diffrn_radiation_source 'fine-focus sealed tube'
_diffrn_radiation_type MoK\a
_diffrn_radiation_wavelength 0.71073
_diffrn_reflns_av_R_equivalents 0.0773
_diffrn_reflns_av_sigmaI/netI 0.0646
_diffrn_reflns_limit_h_max 14
_diffrn_reflns_limit_h_min -14
_diffrn_reflns_limit_k_max 12
_diffrn_reflns_limit_k_min -12
_diffrn_reflns_limit_l_max 17
_diffrn_reflns_limit_l_min -16
_diffrn_reflns_number 13505
_diffrn_reflns_theta_full 26.50
_diffrn_reflns_theta_max 26.50
_diffrn_reflns_theta_min 3.04
_diffrn_standards_number 14613
_exptl_absorpt_coefficient_mu 0.072
_exptl_absorpt_correction_T_max 0.986
_exptl_absorpt_correction_T_min 0.966
_exptl_absorpt_correction_type multi-scan
_exptl_absorpt_process_details '(RAPID-AUTO; Rigaku, 2008)'
_exptl_crystal_colour yellow
_exptl_crystal_density_diffrn 1.190
_exptl_crystal_density_method 'not measured'
_exptl_crystal_description block
_exptl_crystal_F_000 584
_exptl_crystal_size_max 0.5
_exptl_crystal_size_mid 0.4
_exptl_crystal_size_min 0.2
_refine_diff_density_max 0.219
_refine_diff_density_min -0.195
_refine_ls_extinction_coef 0.013(3)
_refine_ls_extinction_expression Fc^*^=kFc[1+0.001xFc^2^\l^3^/sin(2\q)]^-1/4^
_refine_ls_extinction_method 'SHELXL97 (Sheldrick, 2008)'
_refine_ls_goodness_of_fit_ref 1.066
_refine_ls_hydrogen_treatment constr
_refine_ls_matrix_type full
_refine_ls_number_parameters 193
_refine_ls_number_reflns 3185
_refine_ls_number_restraints 0
_refine_ls_restrained_S_all 1.066
_refine_ls_R_factor_all 0.0717
_refine_ls_R_factor_gt 0.0490
_refine_ls_shift/su_max 0.000
_refine_ls_shift/su_mean 0.000
_refine_ls_structure_factor_coef Fsqd
_refine_ls_weighting_details 'calc w=1/[\s^2^(Fo^2^)+(0.0522P)^2^+0.3213P] where P=(Fo^2^+2Fc^2^)/3'
_refine_ls_weighting_scheme calc
_refine_ls_wR_factor_gt 0.1180
_refine_ls_wR_factor_ref 0.1339
_reflns_number_gt 2321
_reflns_number_total 3185
_reflns_threshold_expression I>2\s(I)
_cod_data_source_file bq2278.cif
_cod_data_source_block I
_cod_original_sg_symbol_H-M 'P 21/c'
_cod_database_code 2229324
_cod_database_fobs_code 2229324

loop_
_symmetry_equiv_pos_as_xyz
'x, y, z'
'-x, y+1/2, -z+1/2'
'-x, -y, -z'
'x, -y-1/2, z-1/2'

loop_
_atom_site_type_symbol
_atom_site_label
_atom_site_fract_x
_atom_site_fract_y
_atom_site_fract_z
_atom_site_U_iso_or_equiv
_atom_site_adp_type
_atom_site_calc_flag
_atom_site_refinement_flags
_atom_site_occupancy
_atom_site_disorder_assembly
_atom_site_disorder_group
C C1 0.86513(14) 0.37654(15) 0.41005(10) 0.0322(4) Uani d . 1 . .
C C2 0.94627(14) 0.43142(16) 0.36078(11) 0.0350(4) Uani d . 1 . .
H H2 1.0277 0.4120 0.3851 0.042 Uiso calc R 1 . .
C C3 0.90918(14) 0.51234(16) 0.27834(11) 0.0345(4) Uani d . 1 . .
C C4 0.70719(14) 0.49082(15) 0.28609(10) 0.0311(4) Uani d . 1 . .
C C5 0.74344(14) 0.41302(16) 0.36931(11) 0.0332(4) Uani d . 1 . .
H H5 0.6864 0.3829 0.4004 0.040 Uiso calc R 1 . .
C C6 0.57636(14) 0.51915(15) 0.24329(11) 0.0325(4) Uani d . 1 . .
C C7 0.51068(15) 0.45459(18) 0.15657(12) 0.0402(4) Uani d . 1 . .
H H7 0.5498 0.3993 0.1214 0.048 Uiso calc R 1 . .
C C8 0.38795(16) 0.4724(2) 0.12290(13) 0.0466(4) Uani d . 1 . .
H H8 0.3443 0.4281 0.0657 0.056 Uiso calc R 1 . .
C C9 0.32989(16) 0.55609(19) 0.17404(13) 0.0467(5) Uani d . 1 . .
H H9 0.2473 0.5686 0.1506 0.056 Uiso calc R 1 . .
C C10 0.39303(17) 0.62090(19) 0.25902(14) 0.0478(5) Uani d . 1 . .
H H10 0.3534 0.6773 0.2931 0.057 Uiso calc R 1 . .
C C11 0.51660(15) 0.60193(18) 0.29407(12) 0.0409(4) Uani d . 1 . .
H H11 0.5594 0.6452 0.3521 0.049 Uiso calc R 1 . .
C C12 0.90262(14) 0.28936(16) 0.49335(11) 0.0357(4) Uani d . 1 . .
C C13 0.82087(16) 0.24072(17) 0.54461(12) 0.0399(4) Uani d . 1 . .
C C14 1.02361(17) 0.24658(18) 0.52802(12) 0.0436(4) Uani d . 1 . .
C C15 0.74831(15) 0.63071(16) 0.15180(11) 0.0366(4) Uani d . 1 . .
H H15A 0.6704 0.5997 0.1122 0.044 Uiso calc R 1 . .
H H15B 0.8041 0.6235 0.1110 0.044 Uiso calc R 1 . .
C C16 0.73834(19) 0.77697(18) 0.17897(12) 0.0481(5) Uani d . 1 . .
H H16A 0.8174 0.8115 0.2129 0.058 Uiso calc R 1 . .
H H16B 0.6877 0.7844 0.2241 0.058 Uiso calc R 1 . .
C C17 0.6847(2) 0.8605(2) 0.08532(15) 0.0669(6) Uani d . 1 . .
H H17A 0.6826 0.9537 0.1032 0.100 Uiso calc R 1 . .
H H17B 0.6045 0.8298 0.0542 0.100 Uiso calc R 1 . .
H H17C 0.7333 0.8503 0.0397 0.100 Uiso calc R 1 . .
C C18 0.99893(17) 0.5697(2) 0.22903(14) 0.0500(5) Uani d . 1 . .
H H18A 0.9884 0.6655 0.2224 0.075 Uiso calc R 1 . .
H H18B 0.9869 0.5300 0.1642 0.075 Uiso calc R 1 . .
H H18C 1.0788 0.5500 0.2690 0.075 Uiso calc R 1 . .
N N1 0.78979(11) 0.54168(13) 0.24021(9) 0.0320(3) Uani d . 1 . .
N N2 0.75433(16) 0.20179(18) 0.58685(12) 0.0569(5) Uani d . 1 . .
N N3 1.12223(16) 0.2122(2) 0.55469(12) 0.0672(5) Uani d . 1 . .

loop_
_atom_site_aniso_label
_atom_site_aniso_U_11
_atom_site_aniso_U_22
_atom_site_aniso_U_33
_atom_site_aniso_U_12
_atom_site_aniso_U_13
_atom_site_aniso_U_23
C1 0.0369(9) 0.0294(8) 0.0286(7) -0.0009(7) 0.0057(6) -0.0046(6)
C2 0.0321(8) 0.0349(9) 0.0361(8) 0.0006(7) 0.0058(6) -0.0010(6)
C3 0.0334(9) 0.0337(9) 0.0367(8) -0.0020(7) 0.0100(6) -0.0031(6)
C4 0.0342(9) 0.0282(8) 0.0299(7) -0.0015(6) 0.0069(6) -0.0038(6)
C5 0.0332(8) 0.0354(8) 0.0303(8) -0.0013(7) 0.0073(6) -0.0003(6)
C6 0.0333(8) 0.0324(8) 0.0306(7) 0.0024(7) 0.0068(6) 0.0039(6)
C7 0.0382(9) 0.0434(10) 0.0372(8) 0.0010(7) 0.0070(7) -0.0041(7)
C8 0.0399(10) 0.0557(11) 0.0386(9) -0.0008(8) 0.0012(7) 0.0013(8)
C9 0.0350(10) 0.0525(11) 0.0496(10) 0.0065(8) 0.0063(8) 0.0144(8)
C10 0.0476(11) 0.0480(11) 0.0518(10) 0.0119(9) 0.0204(8) 0.0050(8)
C11 0.0431(10) 0.0425(10) 0.0364(8) 0.0032(8) 0.0097(7) -0.0027(7)
C12 0.0371(9) 0.0361(9) 0.0320(8) 0.0022(7) 0.0062(6) 0.0017(6)
C13 0.0469(10) 0.0386(9) 0.0326(8) 0.0038(8) 0.0081(7) 0.0025(7)
C14 0.0484(11) 0.0502(11) 0.0321(8) 0.0099(9) 0.0105(7) 0.0071(7)
C15 0.0431(9) 0.0387(9) 0.0276(7) 0.0021(7) 0.0091(7) 0.0022(6)
C16 0.0662(13) 0.0414(10) 0.0380(9) 0.0068(9) 0.0163(8) 0.0044(7)
C17 0.0989(18) 0.0518(12) 0.0534(11) 0.0250(12) 0.0265(11) 0.0160(9)
C18 0.0451(11) 0.0524(11) 0.0554(11) -0.0005(8) 0.0185(8) 0.0122(9)
N1 0.0356(7) 0.0310(7) 0.0287(6) 0.0000(5) 0.0075(5) 0.0001(5)
N2 0.0670(11) 0.0572(11) 0.0521(9) 0.0020(9) 0.0258(9) 0.0113(8)
N3 0.0545(11) 0.0899(14) 0.0562(10) 0.0296(10) 0.0130(8) 0.0229(9)

loop_
_atom_type_symbol
_atom_type_description
_atom_type_scat_dispersion_real
_atom_type_scat_dispersion_imag
_atom_type_scat_source
C C 0.0033 0.0016 'International Tables Vol C Tables 4.2.6.8 and 6.1.1.4'
H H 0.0000 0.0000 'International Tables Vol C Tables 4.2.6.8 and 6.1.1.4'
N N 0.0061 0.0033 'International Tables Vol C Tables 4.2.6.8 and 6.1.1.4'

loop_
_geom_angle_atom_site_label_1
_geom_angle_atom_site_label_2
_geom_angle_atom_site_label_3
_geom_angle_site_symmetry_1
_geom_angle_site_symmetry_3
_geom_angle
_geom_angle_publ_flag
C2 C1 C5 . . 115.20(13) ?
C2 C1 C12 . . 122.45(14) ?
C5 C1 C12 . . 122.34(14) ?
C3 C2 C1 . . 122.29(15) ?
C3 C2 H2 . . 118.9 ?
C1 C2 H2 . . 118.9 ?
N1 C3 C2 . . 120.21(14) ?
N1 C3 C18 . . 119.37(14) ?
C2 C3 C18 . . 120.42(15) ?
C5 C4 N1 . . 120.64(14) ?
C5 C4 C6 . . 119.44(13) ?
N1 C4 C6 . . 119.92(12) ?
C4 C5 C1 . . 122.03(14) ?
C4 C5 H5 . . 119.0 ?
C1 C5 H5 . . 119.0 ?
C11 C6 C7 . . 118.97(15) ?
C11 C6 C4 . . 119.92(14) ?
C7 C6 C4 . . 120.90(14) ?
C8 C7 C6 . . 120.24(16) ?
C8 C7 H7 . . 119.9 ?
C6 C7 H7 . . 119.9 ?
C7 C8 C9 . . 120.04(16) ?
C7 C8 H8 . . 120.0 ?
C9 C8 H8 . . 120.0 ?
C10 C9 C8 . . 120.53(17) ?
C10 C9 H9 . . 119.7 ?
C8 C9 H9 . . 119.7 ?
C9 C10 C11 . . 119.70(16) ?
C9 C10 H10 . . 120.1 ?
C11 C10 H10 . . 120.1 ?
C6 C11 C10 . . 120.52(15) ?
C6 C11 H11 . . 119.7 ?
C10 C11 H11 . . 119.7 ?
C13 C12 C14 . . 117.32(14) ?
C13 C12 C1 . . 121.55(14) ?
C14 C12 C1 . . 121.13(15) ?
N2 C13 C12 . . 179.5(2) ?
N3 C14 C12 . . 178.88(18) ?
N1 C15 C16 . . 113.11(12) ?
N1 C15 H15A . . 109.0 ?
C16 C15 H15A . . 109.0 ?
N1 C15 H15B . . 109.0 ?
C16 C15 H15B . . 109.0 ?
H15A C15 H15B . . 107.8 ?
C15 C16 C17 . . 110.33(14) ?
C15 C16 H16A . . 109.6 ?
C17 C16 H16A . . 109.6 ?
C15 C16 H16B . . 109.6 ?
C17 C16 H16B . . 109.6 ?
H16A C16 H16B . . 108.1 ?
C16 C17 H17A . . 109.5 ?
C16 C17 H17B . . 109.5 ?
H17A C17 H17B . . 109.5 ?
C16 C17 H17C . . 109.5 ?
H17A C17 H17C . . 109.5 ?
H17B C17 H17C . . 109.5 ?
C3 C18 H18A . . 109.5 ?
C3 C18 H18B . . 109.5 ?
H18A C18 H18B . . 109.5 ?
C3 C18 H18C . . 109.5 ?
H18A C18 H18C . . 109.5 ?
H18B C18 H18C . . 109.5 ?
C3 N1 C4 . . 119.59(12) ?
C3 N1 C15 . . 120.88(13) ?
C4 N1 C15 . . 119.51(13) ?

loop_
_geom_bond_atom_site_label_1
_geom_bond_atom_site_label_2
_geom_bond_site_symmetry_2
_geom_bond_distance
_geom_bond_publ_flag
C1 C2 . 1.412(2) ?
C1 C5 . 1.414(2) ?
C1 C12 . 1.417(2) ?
C2 C3 . 1.371(2) ?
C2 H2 . 0.9300 ?
C3 N1 . 1.369(2) ?
C3 C18 . 1.502(2) ?
C4 C5 . 1.361(2) ?
C4 N1 . 1.3801(19) ?
C4 C6 . 1.494(2) ?
C5 H5 . 0.9300 ?
C6 C11 . 1.384(2) ?
C6 C7 . 1.396(2) ?
C7 C8 . 1.380(2) ?
C7 H7 . 0.9300 ?
C8 C9 . 1.380(3) ?
C8 H8 . 0.9300 ?
C9 C10 . 1.371(3) ?
C9 H9 . 0.9300 ?
C10 C11 . 1.391(2) ?
C10 H10 . 0.9300 ?
C11 H11 . 0.9300 ?
C12 C13 . 1.414(2) ?
C12 C14 . 1.415(2) ?
C13 N2 . 1.154(2) ?
C14 N3 . 1.151(2) ?
C15 N1 . 1.4852(18) ?
C15 C16 . 1.511(2) ?
C15 H15A . 0.9700 ?
C15 H15B . 0.9700 ?
C16 C17 . 1.527(2) ?
C16 H16A . 0.9700 ?
C16 H16B . 0.9700 ?
C17 H17A . 0.9600 ?
C17 H17B . 0.9600 ?
C17 H17C . 0.9600 ?
C18 H18A . 0.9600 ?
C18 H18B . 0.9600 ?
C18 H18C . 0.9600 ?

loop_
_geom_torsion_atom_site_label_1
_geom_torsion_atom_site_label_2
_geom_torsion_atom_site_label_3
_geom_torsion_atom_site_label_4
_geom_torsion_site_symmetry_1
_geom_torsion_site_symmetry_2
_geom_torsion_site_symmetry_3
_geom_torsion_site_symmetry_4
_geom_torsion
_geom_torsion_publ_flag
C5 C1 C2 C3 . . . . -1.1(2) ?
C12 C1 C2 C3 . . . . 177.93(14) ?
C1 C2 C3 N1 . . . . -0.6(2) ?
C1 C2 C3 C18 . . . . 179.35(15) ?
N1 C4 C5 C1 . . . . -2.5(2) ?
C6 C4 C5 C1 . . . . 176.43(14) ?
C2 C1 C5 C4 . . . . 2.6(2) ?
C12 C1 C5 C4 . . . . -176.36(14) ?
C5 C4 C6 C11 . . . . 69.6(2) ?
N1 C4 C6 C11 . . . . -111.43(17) ?
C5 C4 C6 C7 . . . . -105.08(17) ?
N1 C4 C6 C7 . . . . 73.9(2) ?
C11 C6 C7 C8 . . . . -0.6(2) ?
C4 C6 C7 C8 . . . . 174.15(15) ?
C6 C7 C8 C9 . . . . 1.1(3) ?
C7 C8 C9 C10 . . . . -0.7(3) ?
C8 C9 C10 C11 . . . . -0.1(3) ?
C7 C6 C11 C10 . . . . -0.2(2) ?
C4 C6 C11 C10 . . . . -175.04(15) ?
C9 C10 C11 C6 . . . . 0.6(3) ?
C2 C1 C12 C13 . . . . 176.88(15) ?
C5 C1 C12 C13 . . . . -4.2(2) ?
C2 C1 C12 C14 . . . . -3.7(2) ?
C5 C1 C12 C14 . . . . 175.28(15) ?
N1 C15 C16 C17 . . . . -174.92(16) ?
C2 C3 N1 C4 . . . . 0.9(2) ?
C18 C3 N1 C4 . . . . -179.09(15) ?
C2 C3 N1 C15 . . . . 179.15(14) ?
C18 C3 N1 C15 . . . . -0.8(2) ?
C5 C4 N1 C3 . . . . 0.7(2) ?
C6 C4 N1 C3 . . . . -178.28(13) ?
C5 C4 N1 C15 . . . . -177.62(13) ?
C6 C4 N1 C15 . . . . 3.4(2) ?
C16 C15 N1 C3 . . . . -93.10(18) ?
C16 C15 N1 C4 . . . . 85.16(18) ?

loop_
_cod_related_entry_id
_cod_related_entry_database
_cod_related_entry_code
1 ChemSpider 30656511
